data_7055249
loop_
_publ_author_name
'Sures, Dylan J.'
'Molina, Pedro I.'
'Mir\'o, Pere'
'Zakharov, Lev N.'
'Nyman, May'

_publ_section_title
;
 Cesium salts of niobo-tungstate isopolyanions with intermediate group
 V--group VI character
;
_journal_issue 2
_journal_name_full 'New J. Chem.'
_journal_page_first 928
_journal_paper_doi 10.1039/C5NJ02914G
_journal_volume 40
_journal_year 2016
_chemical_formula_moiety Cs4Na2[Nb4W2O19]12H2O
_chemical_formula_sum 'Cs4 H24 Na2 Nb3.89 O31 W2.11'
_chemical_formula_weight 1846.70
_chemical_name_systematic
;

 ?

;
_space_group_IT_number 14
_symmetry_cell_setting monoclinic
_symmetry_space_group_name_Hall '-P 2yn'
_symmetry_space_group_name_H-M 'P 1 21/n 1'
_atom_sites_solution_hydrogens difmap
_atom_sites_solution_primary direct
_atom_sites_solution_secondary difmap
_audit_creation_method SHELXTL
_audit_update_record
;
2015-11-15 deposited with the CCDC.
2015-12-18 downloaded from the CCDC.
;
_cell_angle_alpha 90.00
_cell_angle_beta 90.0790(12)
_cell_angle_gamma 90.00
_cell_formula_units_Z 2
_cell_length_a 9.5760(3)
_cell_length_b 13.5844(4)
_cell_length_c 12.3503(4)
_cell_measurement_reflns_used 9966
_cell_measurement_temperature 150(2)
_cell_measurement_theta_max 52.17
_cell_measurement_theta_min 2.23
_cell_volume 1606.58(9)
_computing_cell_refinement 'Bruker SAINT'
_computing_data_collection 'Bruker APEX2'
_computing_data_reduction 'Bruker SAINT'
_computing_molecular_graphics 'Bruker SHELXTL'
_computing_publication_material 'Bruker SHELXTL'
_computing_structure_refinement 'SHELXL-97 (Sheldrick, 1997)'
_computing_structure_solution 'SHELXS-97 (Sheldrick, 1990)'
_diffrn_ambient_temperature 150(2)
_diffrn_measured_fraction_theta_full 1.000
_diffrn_measured_fraction_theta_max 1.000
_diffrn_measurement_device_type 'Bruker APEX-II CCD'
_diffrn_measurement_method '\f and \w scans'
_diffrn_radiation_monochromator graphite
_diffrn_radiation_source 'fine-focus sealed tube'
_diffrn_radiation_type MoK\a
_diffrn_radiation_wavelength 0.71073
_diffrn_reflns_av_R_equivalents 0.0299
_diffrn_reflns_av_sigmaI/netI 0.0231
_diffrn_reflns_limit_h_max 17
_diffrn_reflns_limit_h_min -17
_diffrn_reflns_limit_k_max 18
_diffrn_reflns_limit_k_min -24
_diffrn_reflns_limit_l_max 22
_diffrn_reflns_limit_l_min -22
_diffrn_reflns_number 45150
_diffrn_reflns_theta_full 40.00
_diffrn_reflns_theta_max 40.00
_diffrn_reflns_theta_min 2.23
_diffrn_standards_number 0
_exptl_absorpt_coefficient_mu 13.446
_exptl_absorpt_correction_T_max 0.4126
_exptl_absorpt_correction_T_min 0.2222
_exptl_absorpt_correction_type multi-scan
_exptl_absorpt_process_details SADABS
_exptl_crystal_colour colorless
_exptl_crystal_density_diffrn 3.817
_exptl_crystal_density_method 'not measured'
_exptl_crystal_description block
_exptl_crystal_F_000 1659
_exptl_crystal_size_max 0.16
_exptl_crystal_size_mid 0.14
_exptl_crystal_size_min 0.08
_refine_diff_density_max 2.644
_refine_diff_density_min -1.995
_refine_diff_density_rms 0.303
_refine_ls_extinction_coef 0.00439(15)
_refine_ls_extinction_expression Fc^*^=kFc[1+0.001xFc^2^\l^3^/sin(2\q)]^-1/4^
_refine_ls_extinction_method SHELXL
_refine_ls_goodness_of_fit_ref 1.261
_refine_ls_hydrogen_treatment refall
_refine_ls_matrix_type full
_refine_ls_number_parameters 248
_refine_ls_number_reflns 9955
_refine_ls_number_restraints 12
_refine_ls_restrained_S_all 1.260
_refine_ls_R_factor_all 0.0318
_refine_ls_R_factor_gt 0.0310
_refine_ls_shift/su_max 0.004
_refine_ls_shift/su_mean 0.000
_refine_ls_structure_factor_coef Fsqd
_refine_ls_weighting_details 'calc w=1/[\s^2^(Fo^2^)+(0.0400P)^2^+10.9107P] where P=(Fo^2^+2Fc^2^)/3'
_refine_ls_weighting_scheme calc
_refine_ls_wR_factor_gt 0.0917
_refine_ls_wR_factor_ref 0.0921
_reflns_number_gt 9814
_reflns_number_total 9955
_reflns_threshold_expression >2sigma(I)
_cod_data_source_file c5nj02914g2.cif
_cod_data_source_block may40_a
_cod_depositor_comments
;
The following automatic conversions were performed:

'_symmetry_cell_setting' value 'Monoclinic' changed to 'monoclinic'
according to
/usr/data/users/saulius/crontab/automatic-downloads/rss-feeds/RSC/lib/dictionaries/cif_core.dic
dictionary named 'cif_core.dic' version 2.4.2 from 2011-04-26.

Automatic conversion script
Id: cif_fix_values 4268 2015-11-12 08:31:59Z antanas 

 Adding full bibliography for 7055247--7055249.cif.
;
_cod_original_sg_symbol_H-M P2(1)/n
_cod_original_formula_sum 'H24 Cs4 Na2 Nb3.89 O31 W2.11'
_cod_database_code 7055249

loop_
_symmetry_equiv_pos_as_xyz
'x, y, z'
'-x+1/2, y+1/2, -z+1/2'
'-x, -y, -z'
'x-1/2, -y-1/2, z-1/2'

loop_
_atom_site_label
_atom_site_type_symbol
_atom_site_fract_x
_atom_site_fract_y
_atom_site_fract_z
_atom_site_U_iso_or_equiv
_atom_site_adp_type
_atom_site_occupancy
_atom_site_symmetry_multiplicity
_atom_site_calc_flag
_atom_site_refinement_flags
W1 W 1.179789(16) 0.386899(12) 1.034998(12) 0.00418(5) Uani 0.498(2) 1 d P
W2 W 0.838075(19) 0.369236(14) 0.991789(14) 0.00410(5) Uani 0.319(2) 1 d P
W3 W 0.95665(2) 0.514759(15) 1.185200(15) 0.00421(6) Uani 0.235(2) 1 d P
Nb1 Nb 1.179789(16) 0.386899(12) 1.034998(12) 0.00418(5) Uani 0.502(2) 1 d P
Nb2 Nb 0.838075(19) 0.369236(14) 0.991789(14) 0.00410(5) Uani 0.681(2) 1 d P
Nb3 Nb 0.95665(2) 0.514759(15) 1.185200(15) 0.00421(6) Uani 0.765(2) 1 d P
Cs1 Cs 0.45571(2) 0.253662(16) 0.828164(18) 0.01132(5) Uani 1 1 d .
Cs2 Cs 0.05846(2) 0.217376(15) 0.714347(17) 0.01001(5) Uani 1 1 d .
Na1 Na -0.03432(18) -0.02164(13) 0.86172(14) 0.0117(3) Uani 1 1 d .
O1 O 1.0000 0.5000 1.0000 0.0043(4) Uani 1 2 d S
O2 O 1.0159(2) 0.30081(17) 1.0211(2) 0.0074(3) Uani 1 1 d .
O3 O 1.1122(2) 0.41913(18) 1.18099(19) 0.0070(3) Uani 1 1 d .
O4 O 0.8324(3) 0.40536(19) 1.14585(19) 0.0078(3) Uani 1 1 d .
O5 O 1.3128(3) 0.3018(2) 1.0614(2) 0.0098(4) Uani 1 1 d .
O6 O 0.9021(3) 0.38202(18) 0.84140(19) 0.0071(3) Uani 1 1 d .
O7 O 0.7202(2) 0.48665(18) 0.96522(19) 0.0071(3) Uani 1 1 d .
O8 O 0.7200(3) 0.26870(19) 0.9846(2) 0.0092(4) Uani 1 1 d .
O9 O 0.9303(3) 0.5325(2) 1.3270(2) 0.0110(4) Uani 1 1 d .
O10 O 0.8180(2) 0.60550(18) 1.12273(19) 0.0071(3) Uani 1 1 d .
O11 O 0.3307(3) 0.3789(2) 0.6315(3) 0.0146(5) Uani 1 1 d D
O12 O 0.4807(3) 0.4917(2) 0.8345(2) 0.0122(4) Uani 1 1 d D
O13 O 0.3757(4) 0.0877(3) 0.9946(3) 0.0179(5) Uani 1 1 d D
O14 O 0.6905(3) 0.3545(2) 0.6965(2) 0.0138(4) Uani 1 1 d D
O15 O 0.0937(3) 0.1062(2) 0.9577(3) 0.0142(4) Uani 1 1 d D
O16 O -0.1913(3) 0.1096(3) 0.8385(3) 0.0173(5) Uani 1 1 d D
H11A H 0.287(11) 0.416(7) 0.692(6) 0.06(3) Uiso 1 1 d D
H11B H 0.310(6) 0.336(4) 0.569(3) 0.001(11) Uiso 1 1 d D
H12A H 0.384(5) 0.502(8) 0.861(9) 0.06(3) Uiso 1 1 d D
H12B H 0.543(8) 0.481(6) 0.897(5) 0.03(2) Uiso 1 1 d D
H13A H 0.405(8) 0.055(5) 1.063(4) 0.022(19) Uiso 1 1 d D
H13B H 0.381(8) 0.035(4) 0.939(5) 0.020(18) Uiso 1 1 d D
H14A H 0.738(9) 0.308(6) 0.645(6) 0.04(3) Uiso 1 1 d D
H14B H 0.770(5) 0.371(6) 0.744(5) 0.017(17) Uiso 1 1 d D
H15A H 0.038(9) 0.166(5) 0.978(8) 0.04(3) Uiso 1 1 d D
H15B H 0.198(2) 0.101(10) 0.956(11) 0.07(4) Uiso 1 1 d D
H16A H -0.281(5) 0.091(7) 0.803(7) 0.03(2) Uiso 1 1 d D
H16B H -0.212(7) 0.168(3) 0.883(5) 0.008(14) Uiso 1 1 d D

loop_
_atom_site_aniso_label
_atom_site_aniso_U_11
_atom_site_aniso_U_22
_atom_site_aniso_U_33
_atom_site_aniso_U_23
_atom_site_aniso_U_13
_atom_site_aniso_U_12
W1 0.00384(6) 0.00460(7) 0.00410(6) 0.00054(4) -0.00081(4) 0.00112(4)
W2 0.00395(7) 0.00424(8) 0.00411(7) 0.00018(5) -0.00049(5) -0.00112(5)
W3 0.00462(8) 0.00547(9) 0.00256(8) 0.00008(5) -0.00025(5) 0.00017(5)
Nb1 0.00384(6) 0.00460(7) 0.00410(6) 0.00054(4) -0.00081(4) 0.00112(4)
Nb2 0.00395(7) 0.00424(8) 0.00411(7) 0.00018(5) -0.00049(5) -0.00112(5)
Nb3 0.00462(8) 0.00547(9) 0.00256(8) 0.00008(5) -0.00025(5) 0.00017(5)
Cs1 0.01111(8) 0.01040(8) 0.01243(8) -0.00031(6) -0.00059(6) 0.00017(6)
Cs2 0.00879(8) 0.00939(8) 0.01186(8) -0.00295(5) 0.00043(5) -0.00030(5)
Na1 0.0115(6) 0.0115(6) 0.0121(6) -0.0014(5) -0.0027(5) 0.0003(5)
O1 0.0045(10) 0.0054(10) 0.0030(9) 0.0005(8) -0.0014(7) 0.0002(8)
O2 0.0086(8) 0.0046(7) 0.0089(8) -0.0004(6) -0.0013(6) 0.0007(6)
O3 0.0078(8) 0.0079(8) 0.0054(7) 0.0008(6) -0.0020(6) 0.0016(6)
O4 0.0084(8) 0.0085(8) 0.0066(8) 0.0014(6) 0.0013(6) -0.0025(7)
O5 0.0079(8) 0.0101(9) 0.0113(9) -0.0002(7) -0.0019(7) 0.0047(7)
O6 0.0085(8) 0.0077(8) 0.0053(7) -0.0027(6) -0.0011(6) -0.0017(6)
O7 0.0046(7) 0.0093(9) 0.0075(8) 0.0003(6) -0.0011(6) 0.0007(6)
O8 0.0078(8) 0.0098(9) 0.0100(9) -0.0003(7) -0.0011(7) -0.0046(7)
O9 0.0123(9) 0.0156(10) 0.0052(8) 0.0017(7) -0.0001(7) 0.0002(8)
O10 0.0065(8) 0.0075(8) 0.0071(8) -0.0002(6) 0.0007(6) 0.0012(6)
O11 0.0130(10) 0.0135(11) 0.0174(12) -0.0065(9) 0.0000(9) 0.0003(8)
O12 0.0088(9) 0.0156(11) 0.0122(9) 0.0001(8) -0.0001(7) -0.0005(8)
O13 0.0195(12) 0.0194(13) 0.0146(11) -0.0042(10) 0.0003(9) 0.0064(10)
O14 0.0122(10) 0.0178(12) 0.0113(10) -0.0043(9) -0.0051(8) 0.0023(9)
O15 0.0149(11) 0.0116(10) 0.0161(11) -0.0043(8) -0.0041(9) 0.0015(8)
O16 0.0133(11) 0.0236(14) 0.0150(11) -0.0061(10) -0.0081(9) 0.0062(10)

loop_
_atom_type_symbol
_atom_type_description
_atom_type_scat_dispersion_real
_atom_type_scat_dispersion_imag
_atom_type_scat_source
O O 0.0106 0.0060 'International Tables Vol C Tables 4.2.6.8 and 6.1.1.4'
Nb Nb -2.0727 0.6215 'International Tables Vol C Tables 4.2.6.8 and 6.1.1.4'
Cs Cs -0.3680 2.1192 'International Tables Vol C Tables 4.2.6.8 and 6.1.1.4'
W W -0.8490 6.8722 'International Tables Vol C Tables 4.2.6.8 and 6.1.1.4'
Na Na 0.0362 0.0249 'International Tables Vol C Tables 4.2.6.8 and 6.1.1.4'
H H 0.0000 0.0000 'International Tables Vol C Tables 4.2.6.8 and 6.1.1.4'

loop_
_geom_angle_atom_site_label_1
_geom_angle_atom_site_label_2
_geom_angle_atom_site_label_3
_geom_angle
_geom_angle_site_symmetry_1
_geom_angle_site_symmetry_3
O5 W1 O10 102.24(11) . 3_767
O5 W1 O2 101.80(11) . .
O10 W1 O2 87.36(10) 3_767 .
O5 W1 O3 102.52(11) . .
O10 W1 O3 155.24(10) 3_767 .
O2 W1 O3 87.07(10) . .
O5 W1 O7 102.86(11) . 3_767
O10 W1 O7 86.93(10) 3_767 3_767
O2 W1 O7 155.34(10) . 3_767
O3 W1 O7 88.15(10) . 3_767
O5 W1 O1 179.53(9) . .
O10 W1 O1 77.90(7) 3_767 .
O2 W1 O1 77.75(7) . .
O3 W1 O1 77.34(7) . .
O7 W1 O1 77.60(7) 3_767 .
O5 W1 Nb3 135.10(9) . 3_767
O10 W1 Nb3 32.86(7) 3_767 3_767
O2 W1 Nb3 81.58(7) . 3_767
O3 W1 Nb3 122.38(7) . 3_767
O7 W1 Nb3 80.65(7) 3_767 3_767
O1 W1 Nb3 45.040(4) . 3_767
O5 W1 Cs1 49.82(9) . 1_655
O10 W1 Cs1 52.65(7) 3_767 1_655
O2 W1 Cs1 101.44(7) . 1_655
O3 W1 Cs1 152.03(7) . 1_655
O7 W1 Cs1 94.04(7) 3_767 1_655
O1 W1 Cs1 130.357(6) . 1_655
Nb3 W1 Cs1 85.409(6) 3_767 1_655
O5 W1 Cs2 27.14(9) . 4_766
O10 W1 Cs2 120.07(7) 3_767 4_766
O2 W1 Cs2 120.09(7) . 4_766
O3 W1 Cs2 83.34(7) . 4_766
O7 W1 Cs2 83.27(7) 3_767 4_766
O1 W1 Cs2 153.085(6) . 4_766
Nb3 W1 Cs2 148.856(6) 3_767 4_766
Cs1 W1 Cs2 69.282(5) 1_655 4_766
O8 W2 O6 102.71(11) . .
O8 W2 O4 102.85(11) . .
O6 W2 O4 154.44(10) . .
O8 W2 O2 101.32(11) . .
O6 W2 O2 86.84(10) . .
O4 W2 O2 87.99(10) . .
O8 W2 O7 104.37(11) . .
O6 W2 O7 87.17(10) . .
O4 W2 O7 86.73(10) . .
O2 W2 O7 154.31(10) . .
O8 W2 O1 178.45(9) . .
O6 W2 O1 76.60(7) . .
O4 W2 O1 77.84(7) . .
O2 W2 O1 77.29(7) . .
O7 W2 O1 77.02(7) . .
O8 W2 Cs2 51.96(8) . 4_666
O6 W2 Cs2 151.91(7) . 4_666
O4 W2 Cs2 52.52(7) . 4_666
O2 W2 Cs2 108.21(7) . 4_666
O7 W2 Cs2 88.22(7) . 4_666
O1 W2 Cs2 129.030(7) . 4_666
O8 W2 Cs1 35.40(9) . .
O6 W2 Cs1 81.94(7) . .
O4 W2 Cs1 120.15(7) . .
O2 W2 Cs1 128.63(7) . .
O7 W2 Cs1 75.01(7) . .
O1 W2 Cs1 145.334(7) . .
Cs2 W2 Cs1 70.101(6) 4_666 .
O9 W3 O4 104.97(12) . .
O9 W3 O10 101.74(11) . .
O4 W3 O10 88.22(11) . .
O9 W3 O6 99.50(12) . 3_767
O4 W3 O6 155.53(10) . 3_767
O10 W3 O6 87.25(10) . 3_767
O9 W3 O3 102.84(11) . .
O4 W3 O3 87.27(10) . .
O10 W3 O3 155.35(10) . .
O6 W3 O3 86.89(10) 3_767 .
O9 W3 O1 176.50(10) . .
O4 W3 O1 78.52(7) . .
O10 W3 O1 77.90(7) . .
O6 W3 O1 77.02(7) 3_767 .
O3 W3 O1 77.45(7) . .
O9 W3 Nb1 134.21(9) . 3_767
O4 W3 Nb1 82.15(7) . 3_767
O10 W3 Nb1 32.53(7) . 3_767
O6 W3 Nb1 81.15(7) 3_767 3_767
O3 W3 Nb1 122.82(7) . 3_767
O1 W3 Nb1 45.370(5) . 3_767
O9 W3 Cs2 63.29(10) . 3_667
O4 W3 Cs2 140.57(7) . 3_667
O10 W3 Cs2 60.56(7) . 3_667
O6 W3 Cs2 53.74(7) 3_767 3_667
O3 W3 Cs2 131.19(7) . 3_667
O1 W3 Cs2 113.835(7) . 3_667
Nb1 W3 Cs2 82.401(6) 3_767 3_667
O9 W3 Cs1 72.18(10) . 4_666
O4 W3 Cs1 54.91(7) . 4_666
O10 W3 Cs1 137.10(7) . 4_666
O6 W3 Cs1 135.48(7) 3_767 4_666
O3 W3 Cs1 54.71(7) . 4_666
O1 W3 Cs1 110.507(7) . 4_666
Nb1 W3 Cs1 136.285(7) 3_767 4_666
Cs2 W3 Cs1 135.285(7) 3_667 4_666
O14 Cs1 O13 146.91(8) . .
O14 Cs1 O8 73.36(7) . .
O13 Cs1 O8 81.02(8) . .
O14 Cs1 O11 68.70(8) . .
O13 Cs1 O11 141.86(8) . .
O8 Cs1 O11 136.25(7) . .
O14 Cs1 O12 61.18(7) . .
O13 Cs1 O12 135.78(8) . .
O8 Cs1 O12 82.12(7) . .
O11 Cs1 O12 61.01(7) . .
O14 Cs1 O5 133.00(7) . 1_455
O13 Cs1 O5 57.53(7) . 1_455
O8 Cs1 O5 77.60(7) . 1_455
O11 Cs1 O5 114.07(7) . 1_455
O12 Cs1 O5 79.02(7) . 1_455
O14 Cs1 O10 114.67(7) . 3_667
O13 Cs1 O10 95.80(7) . 3_667
O8 Cs1 O10 118.77(6) . 3_667
O11 Cs1 O10 62.27(7) . 3_667
O12 Cs1 O10 58.44(7) . 3_667
O5 Cs1 O10 52.17(6) 1_455 3_667
O14 Cs1 O3 72.36(7) . 4_565
O13 Cs1 O3 87.80(7) . 4_565
O8 Cs1 O3 91.06(6) . 4_565
O11 Cs1 O3 97.40(7) . 4_565
O12 Cs1 O3 133.10(7) . 4_565
O5 Cs1 O3 144.59(6) 1_455 4_565
O10 Cs1 O3 150.17(6) 3_667 4_565
O14 Cs1 O4 100.86(7) . 4_565
O13 Cs1 O4 83.72(8) . 4_565
O8 Cs1 O4 136.93(6) . 4_565
O11 Cs1 O4 72.54(7) . 4_565
O12 Cs1 O4 133.48(7) . 4_565
O5 Cs1 O4 125.34(6) 1_455 4_565
O10 Cs1 O4 102.65(6) 3_667 4_565
O3 Cs1 O4 48.19(6) 4_565 4_565
O14 Cs1 Na1 37.03(6) . 2_556
O13 Cs1 Na1 174.40(6) . 2_556
O8 Cs1 Na1 99.18(5) . 2_556
O11 Cs1 Na1 37.21(6) . 2_556
O12 Cs1 Na1 39.14(6) . 2_556
O5 Cs1 Na1 116.97(5) 1_455 2_556
O10 Cs1 Na1 79.16(5) 3_667 2_556
O3 Cs1 Na1 97.78(5) 4_565 2_556
O4 Cs1 Na1 99.70(5) 4_565 2_556
O14 Cs1 Nb3 99.62(6) . 4_565
O13 Cs1 Nb3 68.93(6) . 4_565
O8 Cs1 Nb3 108.63(5) . 4_565
O11 Cs1 Nb3 98.56(5) . 4_565
O12 Cs1 Nb3 155.18(5) . 4_565
O5 Cs1 Nb3 124.57(5) 1_455 4_565
O10 Cs1 Nb3 127.14(4) 3_667 4_565
O3 Cs1 Nb3 29.02(4) 4_565 4_565
O4 Cs1 Nb3 28.81(4) 4_565 4_565
Na1 Cs1 Nb3 116.06(3) 2_556 4_565
O14 Cs1 W3 99.62(6) . 4_565
O13 Cs1 W3 68.93(6) . 4_565
O8 Cs1 W3 108.63(5) . 4_565
O11 Cs1 W3 98.56(5) . 4_565
O12 Cs1 W3 155.18(5) . 4_565
O5 Cs1 W3 124.57(5) 1_455 4_565
O10 Cs1 W3 127.14(4) 3_667 4_565
O3 Cs1 W3 29.02(4) 4_565 4_565
O4 Cs1 W3 28.81(4) 4_565 4_565
Na1 Cs1 W3 116.06(3) 2_556 4_565
Nb3 Cs1 W3 0.000(2) 4_565 4_565
O5 Cs2 O6 90.15(7) 4_465 1_455
O5 Cs2 O12 72.78(7) 4_465 2_546
O6 Cs2 O12 137.59(7) 1_455 2_546
O5 Cs2 O16 71.25(7) 4_465 .
O6 Cs2 O16 74.16(7) 1_455 .
O12 Cs2 O16 63.68(8) 2_546 .
O5 Cs2 O4 115.08(7) 4_465 4_565
O6 Cs2 O4 153.56(6) 1_455 4_565
O12 Cs2 O4 62.78(7) 2_546 4_565
O16 Cs2 O4 119.91(7) . 4_565
O5 Cs2 O8 80.20(7) 4_465 4_565
O6 Cs2 O8 129.01(6) 1_455 4_565
O12 Cs2 O8 86.90(7) 2_546 4_565
O16 Cs2 O8 143.62(7) . 4_565
O4 Cs2 O8 53.87(6) 4_565 4_565
O5 Cs2 O10 135.24(7) 4_465 3_667
O6 Cs2 O10 49.60(6) 1_455 3_667
O12 Cs2 O10 148.93(7) 2_546 3_667
O16 Cs2 O10 107.73(7) . 3_667
O4 Cs2 O10 104.02(6) 4_565 3_667
O8 Cs2 O10 108.39(6) 4_565 3_667
O5 Cs2 O15 126.38(7) 4_465 .
O6 Cs2 O15 85.44(7) 1_455 .
O12 Cs2 O15 75.34(7) 2_546 .
O16 Cs2 O15 56.15(8) . .
O4 Cs2 O15 85.52(7) 4_565 .
O8 Cs2 O15 139.28(7) 4_565 .
O10 Cs2 O15 75.66(6) 3_667 .
O5 Cs2 O9 90.98(7) 4_465 3_667
O6 Cs2 O9 51.73(6) 1_455 3_667
O12 Cs2 O9 159.76(7) 2_546 3_667
O16 Cs2 O9 123.20(7) . 3_667
O4 Cs2 O9 116.53(6) 4_565 3_667
O8 Cs2 O9 78.29(6) 4_565 3_667
O10 Cs2 O9 50.83(6) 3_667 3_667
O15 Cs2 O9 124.79(6) . 3_667
O5 Cs2 O11 116.27(7) 4_465 .
O6 Cs2 O11 93.15(7) 1_455 .
O12 Cs2 O11 129.26(7) 2_546 .
O16 Cs2 O11 165.67(7) . .
O4 Cs2 O11 69.30(7) 4_565 .
O8 Cs2 O11 50.30(7) 4_565 .
O10 Cs2 O11 58.12(6) 3_667 .
O15 Cs2 O11 117.32(7) . .
O9 Cs2 O11 47.52(7) 3_667 .
O5 Cs2 Na1 92.47(6) 4_465 .
O6 Cs2 Na1 104.91(5) 1_455 .
O12 Cs2 Na1 40.27(6) 2_546 .
O16 Cs2 Na1 37.75(6) . .
O4 Cs2 Na1 82.85(5) 4_565 .
O8 Cs2 Na1 125.28(5) 4_565 .
O10 Cs2 Na1 113.92(5) 3_667 .
O15 Cs2 Na1 38.83(6) . .
O9 Cs2 Na1 156.41(5) 3_667 .
O11 Cs2 Na1 146.14(6) . .
O5 Cs2 W3 104.67(5) 4_465 3_667
O6 Cs2 W3 30.75(4) 1_455 3_667
O12 Cs2 W3 168.15(5) 2_546 3_667
O16 Cs2 W3 104.48(6) . 3_667
O4 Cs2 W3 127.23(5) 4_565 3_667
O8 Cs2 W3 104.21(5) 4_565 3_667
O10 Cs2 W3 30.76(4) 3_667 3_667
O15 Cs2 W3 98.03(5) . 3_667
O9 Cs2 W3 27.65(4) 3_667 3_667
O11 Cs2 W3 62.45(5) . 3_667
Na1 Cs2 W3 129.80(3) . 3_667
O16 Na1 O14 95.67(13) . 2_546
O16 Na1 O11 164.10(14) . 2_546
O14 Na1 O11 97.17(12) 2_546 2_546
O16 Na1 O15 80.79(12) . .
O14 Na1 O15 167.13(14) 2_546 .
O11 Na1 O15 88.61(12) 2_546 .
O16 Na1 O12 87.60(12) . 2_546
O14 Na1 O12 83.50(11) 2_546 2_546
O11 Na1 O12 84.57(11) 2_546 2_546
O15 Na1 O12 108.57(12) . 2_546
O16 Na1 O15 107.62(13) . 3_557
O14 Na1 O15 78.76(11) 2_546 3_557
O11 Na1 O15 84.13(11) 2_546 3_557
O15 Na1 O15 90.46(12) . 3_557
O12 Na1 O15 157.57(12) 2_546 3_557
O16 Na1 Na1 96.33(11) . 3_557
O14 Na1 Na1 122.03(11) 2_546 3_557
O11 Na1 Na1 84.76(10) 2_546 3_557
O15 Na1 Na1 46.85(9) . 3_557
O12 Na1 Na1 153.39(11) 2_546 3_557
O15 Na1 Na1 43.61(8) 3_557 3_557
O16 Na1 Cs2 56.43(10) . .
O14 Na1 Cs2 127.37(9) 2_546 .
O11 Na1 Cs2 107.97(9) 2_546 .
O15 Na1 Cs2 60.60(8) . .
O12 Na1 Cs2 54.95(8) 2_546 .
O15 Na1 Cs2 147.42(9) 3_557 .
Na1 Na1 Cs2 106.03(7) 3_557 .
O16 Na1 Cs1 129.84(10) . 2_546
O14 Na1 Cs1 52.10(8) 2_546 2_546
O11 Na1 Cs1 54.55(9) 2_546 2_546
O15 Na1 Cs1 138.56(9) . 2_546
O12 Na1 Cs1 55.51(8) 2_546 2_546
O15 Na1 Cs1 102.34(8) 3_557 2_546
Na1 Na1 Cs1 132.30(8) 3_557 2_546
Cs2 Na1 Cs1 109.33(4) . 2_546
Nb3 O1 W3 0.000(10) 3_767 3_767
Nb3 O1 W3 180.0 3_767 .
W3 O1 W3 180.0 3_767 .
Nb3 O1 Nb1 90.410(6) 3_767 3_767
W3 O1 Nb1 90.410(6) 3_767 3_767
W3 O1 Nb1 89.590(6) . 3_767
Nb3 O1 W1 90.410(6) 3_767 3_767
W3 O1 W1 90.410(6) 3_767 3_767
W3 O1 W1 89.590(6) . 3_767
Nb1 O1 W1 0.000(5) 3_767 3_767
Nb3 O1 W1 89.590(6) 3_767 .
W3 O1 W1 89.590(6) 3_767 .
W3 O1 W1 90.410(6) . .
Nb1 O1 W1 180.0 3_767 .
W1 O1 W1 180.0 3_767 .
Nb3 O1 W2 90.628(7) 3_767 .
W3 O1 W2 90.628(7) 3_767 .
W3 O1 W2 89.372(7) . .
Nb1 O1 W2 90.175(6) 3_767 .
W1 O1 W2 90.175(6) 3_767 .
W1 O1 W2 89.825(6) . .
Nb3 O1 W2 89.372(7) 3_767 3_767
W3 O1 W2 89.372(7) 3_767 3_767
W3 O1 W2 90.628(7) . 3_767
Nb1 O1 W2 89.825(6) 3_767 3_767
W1 O1 W2 89.825(6) 3_767 3_767
W1 O1 W2 90.175(6) . 3_767
W2 O1 W2 180.0 . 3_767
Nb3 O1 Nb2 89.372(7) 3_767 3_767
W3 O1 Nb2 89.372(7) 3_767 3_767
W3 O1 Nb2 90.628(7) . 3_767
Nb1 O1 Nb2 89.825(6) 3_767 3_767
W1 O1 Nb2 89.825(6) 3_767 3_767
W1 O1 Nb2 90.175(6) . 3_767
W2 O1 Nb2 180.0 . 3_767
W2 O1 Nb2 0.000(11) 3_767 3_767
W1 O2 W2 115.14(12) . .
W1 O3 W3 114.80(11) . .
W1 O3 Cs1 119.54(10) . 4_666
W3 O3 Cs1 96.27(8) . 4_666
W3 O4 W2 114.27(11) . .
W3 O4 Cs2 145.03(11) . 4_666
W2 O4 Cs2 98.53(9) . 4_666
W3 O4 Cs1 96.28(9) . 4_666
W2 O4 Cs1 118.79(10) . 4_666
Cs2 O4 Cs1 77.01(5) 4_666 4_666
W1 O5 Cs2 137.56(13) . 4_766
W1 O5 Cs1 105.94(11) . 1_655
Cs2 O5 Cs1 101.99(7) 4_766 1_655
W2 O6 Nb3 115.75(11) . 3_767
W2 O6 W3 115.75(11) . 3_767
Nb3 O6 W3 0.000(13) 3_767 3_767
W2 O6 Cs2 124.28(11) . 1_655
Nb3 O6 Cs2 95.50(9) 3_767 1_655
W3 O6 Cs2 95.50(9) 3_767 1_655
Nb1 O7 W1 0.000(10) 3_767 3_767
Nb1 O7 W2 115.21(11) 3_767 .
W1 O7 W2 115.21(11) 3_767 .
W2 O8 Cs1 125.79(12) . .
W2 O8 Cs2 102.47(10) . 4_666
Cs1 O8 Cs2 98.91(7) . 4_666
W3 O9 Cs2 89.05(10) . 3_667
Nb1 O10 W1 0.000(9) 3_767 3_767
Nb1 O10 W3 114.61(11) 3_767 .
W1 O10 W3 114.61(11) 3_767 .
Nb1 O10 Cs1 99.34(9) 3_767 3_667
W1 O10 Cs1 99.34(9) 3_767 3_667
W3 O10 Cs1 145.69(11) . 3_667
Nb1 O10 Cs2 123.87(10) 3_767 3_667
W1 O10 Cs2 123.87(10) 3_767 3_667
W3 O10 Cs2 88.68(8) . 3_667
Cs1 O10 Cs2 75.72(5) 3_667 3_667
Na1 O11 Cs1 88.24(10) 2_556 .
Na1 O11 Cs2 160.53(14) 2_556 .
Cs1 O11 Cs2 74.16(7) . .
Na1 O12 Cs2 84.78(9) 2_556 2_556
Na1 O12 Cs1 85.35(9) 2_556 .
Cs2 O12 Cs1 163.30(10) 2_556 .
Na1 O14 Cs1 90.87(10) 2_556 .
Na1 O15 Na1 89.54(12) . 3_557
Na1 O15 Cs2 80.57(9) . .
Na1 O15 Cs2 161.50(12) 3_557 .
Na1 O16 Cs2 85.83(11) . .

loop_
_geom_bond_atom_site_label_1
_geom_bond_atom_site_label_2
_geom_bond_distance
_geom_bond_site_symmetry_2
W1 O5 1.750(2) .
W1 O10 1.951(2) 3_767
W1 O2 1.965(2) .
W1 O3 1.966(2) .
W1 O7 1.967(2) 3_767
W1 O1 2.34722(16) .
W1 Nb3 3.2982(3) 3_767
W1 Cs1 4.0989(3) 1_655
W1 Cs2 4.4766(3) 4_766
W2 O8 1.775(2) .
W2 O6 1.964(2) .
W2 O4 1.966(2) .
W2 O2 1.973(2) .
W2 O7 1.981(2) .
W2 O1 2.36000(19) .
W2 Cs2 4.0161(3) 4_666
W2 Cs1 4.4649(3) .
W3 O9 1.786(3) .
W3 O4 1.964(2) .
W3 O10 1.968(2) .
W3 O6 1.976(2) 3_767
W3 O3 1.977(2) .
W3 O1 2.3338(2) .
W3 Nb1 3.2982(3) 3_767
W3 Cs2 3.8473(3) 3_667
W3 Cs1 4.0514(3) 4_666
Cs1 O14 3.096(3) .
Cs1 O13 3.146(4) .
Cs1 O8 3.188(3) .
Cs1 O11 3.197(3) .
Cs1 O12 3.244(3) .
Cs1 O5 3.257(3) 1_455
Cs1 O10 3.302(2) 3_667
Cs1 O3 3.327(2) 4_565
Cs1 O4 3.335(3) 4_565
Cs1 Na1 3.9228(17) 2_556
Cs1 Nb3 4.0514(3) 4_565
Cs1 W3 4.0514(3) 4_565
Cs2 O5 3.026(3) 4_465
Cs2 O6 3.117(2) 1_455
Cs2 O12 3.146(3) 2_546
Cs2 O16 3.197(4) .
Cs2 O4 3.223(2) 4_565
Cs2 O8 3.239(3) 4_565
Cs2 O10 3.351(2) 3_667
Cs2 O15 3.380(3) .
Cs2 O9 3.437(3) 3_667
Cs2 O11 3.559(3) .
Cs2 Na1 3.8273(18) .
Cs2 W3 3.8473(3) 3_667
Na1 O16 2.349(4) .
Na1 O14 2.363(3) 2_546
Na1 O11 2.374(4) 2_546
Na1 O15 2.433(3) .
Na1 O12 2.484(3) 2_546
Na1 O15 2.573(4) 3_557
Na1 Na1 3.527(3) 3_557
Na1 Cs1 3.9228(17) 2_546
O1 Nb3 2.3338(2) 3_767
O1 W3 2.3338(2) 3_767
O1 Nb1 2.34722(16) 3_767
O1 W1 2.34722(16) 3_767
O1 W2 2.36000(19) 3_767
O1 Nb2 2.36000(19) 3_767
O3 Cs1 3.327(2) 4_666
O4 Cs2 3.223(2) 4_666
O4 Cs1 3.335(2) 4_666
O5 Cs2 3.026(3) 4_766
O5 Cs1 3.257(3) 1_655
O6 Nb3 1.976(2) 3_767
O6 W3 1.976(2) 3_767
O6 Cs2 3.117(2) 1_655
O7 Nb1 1.967(2) 3_767
O7 W1 1.967(2) 3_767
O8 Cs2 3.239(3) 4_666
O9 Cs2 3.437(3) 3_667
O10 Nb1 1.951(2) 3_767
O10 W1 1.951(2) 3_767
O10 Cs1 3.302(2) 3_667
O10 Cs2 3.351(2) 3_667
O11 Na1 2.374(4) 2_556
O12 Na1 2.484(3) 2_556
O12 Cs2 3.146(3) 2_556
O14 Na1 2.363(3) 2_556
O15 Na1 2.573(4) 3_557

loop_
_geom_hbond_atom_site_label_D
_geom_hbond_atom_site_label_H
_geom_hbond_atom_site_label_A
_geom_hbond_distance_DH
_geom_hbond_distance_HA
_geom_hbond_distance_DA
_geom_hbond_angle_DHA
_geom_hbond_site_symmetry_A
O11 H11A O9 1.00(2) 2.21(10) 2.821(4) 118(8) 3_667
O11 H11A O10 1.00(2) 2.51(7) 3.362(4) 142(9) 3_667
O11 H11B O8 0.991(19) 1.96(3) 2.904(4) 158(5) 4_565
O12 H12A O7 0.99(2) 2.37(9) 3.150(4) 135(9) 3_667
O12 H12A O4 0.99(2) 2.43(6) 3.318(4) 149(9) 3_667
O12 H12A O10 0.99(2) 2.43(8) 3.196(4) 134(8) 3_667
O12 H12B O7 0.99(2) 1.89(5) 2.803(4) 152(8) .
O13 H13A O9 0.99(2) 2.11(5) 2.976(4) 146(6) 2_647
O13 H13B O9 0.99(2) 1.73(3) 2.689(4) 162(7) 4_565
O14 H14A O5 1.00(2) 1.95(3) 2.944(4) 169(8) 4_565
O14 H14B O6 0.99(2) 1.75(2) 2.728(4) 171(7) .
O15 H15A O2 1.00(2) 1.92(5) 2.856(4) 154(9) 1_455
O15 H15B O13 1.00(2) 1.77(4) 2.750(5) 163(12) .
O16 H16A O3 1.00(2) 1.83(5) 2.732(4) 149(8) 4_465
O16 H16B O8 0.989(19) 1.97(2) 2.942(4) 169(6) 1_455

loop_
_geom_torsion_atom_site_label_1
_geom_torsion_atom_site_label_2
_geom_torsion_atom_site_label_3
_geom_torsion_atom_site_label_4
_geom_torsion
_geom_torsion_site_symmetry_1
_geom_torsion_site_symmetry_4
O5 Cs2 Na1 O16 -54.46(11) 4_465 .
O6 Cs2 Na1 O16 36.35(11) 1_455 .
O12 Cs2 Na1 O16 -113.84(13) 2_546 .
O4 Cs2 Na1 O16 -169.44(11) 4_565 .
O8 Cs2 Na1 O16 -134.19(11) 4_565 .
O10 Cs2 Na1 O16 88.35(10) 3_667 .
O15 Cs2 Na1 O16 98.82(13) . .
O9 Cs2 Na1 O16 43.67(17) 3_667 .
O11 Cs2 Na1 O16 156.29(13) . .
W3 Cs2 Na1 O16 57.00(10) 3_667 .
O5 Cs2 Na1 O14 14.58(13) 4_465 2_546
O6 Cs2 Na1 O14 105.39(13) 1_455 2_546
O12 Cs2 Na1 O14 -44.80(14) 2_546 2_546
O16 Cs2 Na1 O14 69.05(15) . 2_546
O4 Cs2 Na1 O14 -100.39(13) 4_565 2_546
O8 Cs2 Na1 O14 -65.15(14) 4_565 2_546
O10 Cs2 Na1 O14 157.40(12) 3_667 2_546
O15 Cs2 Na1 O14 167.87(16) . 2_546
O9 Cs2 Na1 O14 112.71(17) 3_667 2_546
O11 Cs2 Na1 O14 -134.67(14) . 2_546
W3 Cs2 Na1 O14 126.05(12) 3_667 2_546
O5 Cs2 Na1 O11 128.96(11) 4_465 2_546
O6 Cs2 Na1 O11 -140.23(11) 1_455 2_546
O12 Cs2 Na1 O11 69.58(13) 2_546 2_546
O16 Cs2 Na1 O11 -176.58(15) . 2_546
O4 Cs2 Na1 O11 13.98(11) 4_565 2_546
O8 Cs2 Na1 O11 49.23(12) 4_565 2_546
O10 Cs2 Na1 O11 -88.23(11) 3_667 2_546
O15 Cs2 Na1 O11 -77.76(13) . 2_546
O9 Cs2 Na1 O11 -132.91(15) 3_667 2_546
O11 Cs2 Na1 O11 -20.29(18) . 2_546
W3 Cs2 Na1 O11 -119.58(10) 3_667 2_546
O5 Cs2 Na1 O15 -153.29(10) 4_465 .
O6 Cs2 Na1 O15 -62.48(10) 1_455 .
O12 Cs2 Na1 O15 147.33(13) 2_546 .
O16 Cs2 Na1 O15 -98.82(13) . .
O4 Cs2 Na1 O15 91.74(10) 4_565 .
O8 Cs2 Na1 O15 126.98(10) 4_565 .
O10 Cs2 Na1 O15 -10.47(10) 3_667 .
O9 Cs2 Na1 O15 -55.16(16) 3_667 .
O11 Cs2 Na1 O15 57.46(13) . .
W3 Cs2 Na1 O15 -41.82(10) 3_667 .
O5 Cs2 Na1 O12 59.38(10) 4_465 2_546
O6 Cs2 Na1 O12 150.19(9) 1_455 2_546
O16 Cs2 Na1 O12 113.84(13) . 2_546
O4 Cs2 Na1 O12 -55.59(9) 4_565 2_546
O8 Cs2 Na1 O12 -20.35(11) 4_565 2_546
O10 Cs2 Na1 O12 -157.80(9) 3_667 2_546
O15 Cs2 Na1 O12 -147.33(13) . 2_546
O9 Cs2 Na1 O12 157.51(14) 3_667 2_546
O11 Cs2 Na1 O12 -89.87(13) . 2_546
W3 Cs2 Na1 O12 170.84(8) 3_667 2_546
O5 Cs2 Na1 O15 -123.12(17) 4_465 3_557
O6 Cs2 Na1 O15 -32.31(18) 1_455 3_557
O12 Cs2 Na1 O15 177.5(2) 2_546 3_557
O16 Cs2 Na1 O15 -68.65(19) . 3_557
O4 Cs2 Na1 O15 121.91(17) 4_565 3_557
O8 Cs2 Na1 O15 157.15(17) 4_565 3_557
O10 Cs2 Na1 O15 19.70(18) 3_667 3_557
O15 Cs2 Na1 O15 30.2(2) . 3_557
O9 Cs2 Na1 O15 -25.0(2) 3_667 3_557
O11 Cs2 Na1 O15 87.63(19) . 3_557
W3 Cs2 Na1 O15 -11.65(18) 3_667 3_557
O5 Cs2 Na1 Na1 -141.43(8) 4_465 3_557
O6 Cs2 Na1 Na1 -50.62(8) 1_455 3_557
O12 Cs2 Na1 Na1 159.19(12) 2_546 3_557
O16 Cs2 Na1 Na1 -86.97(12) . 3_557
O4 Cs2 Na1 Na1 103.59(8) 4_565 3_557
O8 Cs2 Na1 Na1 138.84(8) 4_565 3_557
O10 Cs2 Na1 Na1 1.38(9) 3_667 3_557
O15 Cs2 Na1 Na1 11.85(9) . 3_557
O9 Cs2 Na1 Na1 -43.30(16) 3_667 3_557
O11 Cs2 Na1 Na1 69.32(12) . 3_557
W3 Cs2 Na1 Na1 -29.97(8) 3_667 3_557
O5 Cs2 Na1 Cs1 71.13(6) 4_465 2_546
O6 Cs2 Na1 Cs1 161.94(5) 1_455 2_546
O12 Cs2 Na1 Cs1 11.75(8) 2_546 2_546
O16 Cs2 Na1 Cs1 125.59(11) . 2_546
O4 Cs2 Na1 Cs1 -43.84(6) 4_565 2_546
O8 Cs2 Na1 Cs1 -8.60(8) 4_565 2_546
O10 Cs2 Na1 Cs1 -146.05(5) 3_667 2_546
O15 Cs2 Na1 Cs1 -135.58(10) . 2_546
O9 Cs2 Na1 Cs1 169.26(12) 3_667 2_546
O11 Cs2 Na1 Cs1 -78.12(10) . 2_546
W3 Cs2 Na1 Cs1 -177.407(16) 3_667 2_546
O9 W3 O1 Nb3 -126.7(15) . 3_767
O4 W3 O1 Nb3 48.34(11) . 3_767
O10 W3 O1 Nb3 -42.30(12) . 3_767
O6 W3 O1 Nb3 -132.25(12) 3_767 3_767
O3 W3 O1 Nb3 138.08(11) . 3_767
Nb1 W3 O1 Nb3 -41.93(9) 3_767 3_767
Cs2 W3 O1 Nb3 -92.19(9) 3_667 3_767
Cs1 W3 O1 Nb3 93.73(9) 4_666 3_767
O9 W3 O1 W3 -126.7(15) . 3_767
O4 W3 O1 W3 48.34(11) . 3_767
O10 W3 O1 W3 -42.30(12) . 3_767
O6 W3 O1 W3 -132.25(12) 3_767 3_767
O3 W3 O1 W3 138.08(11) . 3_767
Nb1 W3 O1 W3 -41.93(9) 3_767 3_767
Cs2 W3 O1 W3 -92.19(9) 3_667 3_767
Cs1 W3 O1 W3 93.73(9) 4_666 3_767
O9 W3 O1 Nb1 -84.8(15) . 3_767
O4 W3 O1 Nb1 90.26(8) . 3_767
O10 W3 O1 Nb1 -0.38(7) . 3_767
O6 W3 O1 Nb1 -90.32(8) 3_767 3_767
O3 W3 O1 Nb1 180.00(7) . 3_767
Cs2 W3 O1 Nb1 -50.262(8) 3_667 3_767
Cs1 W3 O1 Nb1 135.655(7) 4_666 3_767
O9 W3 O1 W1 -84.8(15) . 3_767
O4 W3 O1 W1 90.26(8) . 3_767
O10 W3 O1 W1 -0.38(7) . 3_767
O6 W3 O1 W1 -90.32(8) 3_767 3_767
O3 W3 O1 W1 180.00(7) . 3_767
Nb1 W3 O1 W1 0.0 3_767 3_767
Cs2 W3 O1 W1 -50.262(8) 3_667 3_767
Cs1 W3 O1 W1 135.655(7) 4_666 3_767
O9 W3 O1 W1 95.2(15) . .
O4 W3 O1 W1 -89.74(8) . .
O10 W3 O1 W1 179.62(7) . .
O6 W3 O1 W1 89.68(8) 3_767 .
O3 W3 O1 W1 0.00(7) . .
Nb1 W3 O1 W1 180.0 3_767 .
Cs2 W3 O1 W1 129.738(8) 3_667 .
Cs1 W3 O1 W1 -44.345(7) 4_666 .
O9 W3 O1 W2 -175.0(15) . .
O4 W3 O1 W2 0.08(8) . .
O10 W3 O1 W2 -90.56(7) . .
O6 W3 O1 W2 179.50(8) 3_767 .
O3 W3 O1 W2 89.82(7) . .
Nb1 W3 O1 W2 -90.180(6) 3_767 .
Cs2 W3 O1 W2 -140.442(8) 3_667 .
Cs1 W3 O1 W2 45.475(7) 4_666 .
O9 W3 O1 W2 5.0(15) . 3_767
O4 W3 O1 W2 -179.92(8) . 3_767
O10 W3 O1 W2 89.44(7) . 3_767
O6 W3 O1 W2 -0.50(8) 3_767 3_767
O3 W3 O1 W2 -90.18(7) . 3_767
Nb1 W3 O1 W2 89.820(6) 3_767 3_767
Cs2 W3 O1 W2 39.558(8) 3_667 3_767
Cs1 W3 O1 W2 -134.525(7) 4_666 3_767
O9 W3 O1 Nb2 5.0(15) . 3_767
O4 W3 O1 Nb2 -179.92(8) . 3_767
O10 W3 O1 Nb2 89.44(7) . 3_767
O6 W3 O1 Nb2 -0.50(8) 3_767 3_767
O3 W3 O1 Nb2 -90.18(7) . 3_767
Nb1 W3 O1 Nb2 89.820(6) 3_767 3_767
Cs2 W3 O1 Nb2 39.558(8) 3_667 3_767
Cs1 W3 O1 Nb2 -134.525(7) 4_666 3_767
O5 W1 O1 Nb3 -107(11) . 3_767
O10 W1 O1 Nb3 -0.38(7) 3_767 3_767
O2 W1 O1 Nb3 -90.28(7) . 3_767
O3 W1 O1 Nb3 180.00(7) . 3_767
O7 W1 O1 Nb3 89.11(7) 3_767 3_767
Cs1 W1 O1 Nb3 4.407(9) 1_655 3_767
Cs2 W1 O1 Nb3 134.825(14) 4_766 3_767
O5 W1 O1 W3 -107(11) . 3_767
O10 W1 O1 W3 -0.38(7) 3_767 3_767
O2 W1 O1 W3 -90.28(7) . 3_767
O3 W1 O1 W3 180.00(7) . 3_767
O7 W1 O1 W3 89.11(7) 3_767 3_767
Nb3 W1 O1 W3 0.0 3_767 3_767
Cs1 W1 O1 W3 4.407(9) 1_655 3_767
Cs2 W1 O1 W3 134.825(14) 4_766 3_767
O5 W1 O1 W3 73(11) . .
O10 W1 O1 W3 179.62(7) 3_767 .
O2 W1 O1 W3 89.72(7) . .
O3 W1 O1 W3 0.00(7) . .
O7 W1 O1 W3 -90.89(7) 3_767 .
Nb3 W1 O1 W3 180.0 3_767 .
Cs1 W1 O1 W3 -175.593(9) 1_655 .
Cs2 W1 O1 W3 -45.175(14) 4_766 .
O5 W1 O1 Nb1 -23(100) . 3_767
O10 W1 O1 Nb1 83(100) 3_767 3_767
O2 W1 O1 Nb1 -6(100) . 3_767
O3 W1 O1 Nb1 -96(100) . 3_767
O7 W1 O1 Nb1 173(100) 3_767 3_767
Nb3 W1 O1 Nb1 84(100) 3_767 3_767
Cs1 W1 O1 Nb1 88(100) 1_655 3_767
Cs2 W1 O1 Nb1 -141(100) 4_766 3_767
O5 W1 O1 W1 -23(100) . 3_767
O10 W1 O1 W1 83(100) 3_767 3_767
O2 W1 O1 W1 -6(100) . 3_767
O3 W1 O1 W1 -96(100) . 3_767
O7 W1 O1 W1 173(100) 3_767 3_767
Nb3 W1 O1 W1 84(100) 3_767 3_767
Cs1 W1 O1 W1 88(100) 1_655 3_767
Cs2 W1 O1 W1 -141(100) 4_766 3_767
O5 W1 O1 W2 -17(11) . .
O10 W1 O1 W2 90.25(7) 3_767 .
O2 W1 O1 W2 0.35(7) . .
O3 W1 O1 W2 -89.37(7) . .
O7 W1 O1 W2 179.74(7) 3_767 .
Nb3 W1 O1 W2 90.629(7) 3_767 .
Cs1 W1 O1 W2 95.036(9) 1_655 .
Cs2 W1 O1 W2 -134.546(14) 4_766 .
O5 W1 O1 W2 163(21) . 3_767
O10 W1 O1 W2 -89.75(7) 3_767 3_767
O2 W1 O1 W2 -179.65(7) . 3_767
O3 W1 O1 W2 90.63(7) . 3_767
O7 W1 O1 W2 -0.26(7) 3_767 3_767
Nb3 W1 O1 W2 -89.371(7) 3_767 3_767
Cs1 W1 O1 W2 -84.964(9) 1_655 3_767
Cs2 W1 O1 W2 45.454(14) 4_766 3_767
O5 W1 O1 Nb2 163(21) . 3_767
O10 W1 O1 Nb2 -89.75(7) 3_767 3_767
O2 W1 O1 Nb2 -179.65(7) . 3_767
O3 W1 O1 Nb2 90.63(7) . 3_767
O7 W1 O1 Nb2 -0.26(7) 3_767 3_767
Nb3 W1 O1 Nb2 -89.371(7) 3_767 3_767
Cs1 W1 O1 Nb2 -84.964(9) 1_655 3_767
Cs2 W1 O1 Nb2 45.454(14) 4_766 3_767
O8 W2 O1 Nb3 63(3) . 3_767
O6 W2 O1 Nb3 -0.51(8) . 3_767
O4 W2 O1 Nb3 179.92(8) . 3_767
O2 W2 O1 Nb3 89.24(7) . 3_767
O7 W2 O1 Nb3 -90.67(7) . 3_767
Cs2 W2 O1 Nb3 -167.493(9) 4_666 3_767
Cs1 W2 O1 Nb3 -53.797(13) . 3_767
O8 W2 O1 W3 63(3) . 3_767
O6 W2 O1 W3 -0.51(8) . 3_767
O4 W2 O1 W3 179.92(8) . 3_767
O2 W2 O1 W3 89.24(7) . 3_767
O7 W2 O1 W3 -90.67(7) . 3_767
Cs2 W2 O1 W3 -167.493(9) 4_666 3_767
Cs1 W2 O1 W3 -53.797(13) . 3_767
O8 W2 O1 W3 -117(3) . .
O6 W2 O1 W3 179.49(8) . .
O4 W2 O1 W3 -0.08(8) . .
O2 W2 O1 W3 -90.76(7) . .
O7 W2 O1 W3 89.33(7) . .
Cs2 W2 O1 W3 12.507(9) 4_666 .
Cs1 W2 O1 W3 126.203(13) . .
O8 W2 O1 Nb1 154(3) . 3_767
O6 W2 O1 Nb1 89.90(8) . 3_767
O4 W2 O1 Nb1 -89.67(8) . 3_767
O2 W2 O1 Nb1 179.65(7) . 3_767
O7 W2 O1 Nb1 -0.26(7) . 3_767
Cs2 W2 O1 Nb1 -77.081(9) 4_666 3_767
Cs1 W2 O1 Nb1 36.615(12) . 3_767
O8 W2 O1 W1 154(3) . 3_767
O6 W2 O1 W1 89.90(8) . 3_767
O4 W2 O1 W1 -89.67(8) . 3_767
O2 W2 O1 W1 179.65(7) . 3_767
O7 W2 O1 W1 -0.26(7) . 3_767
Cs2 W2 O1 W1 -77.081(9) 4_666 3_767
Cs1 W2 O1 W1 36.615(12) . 3_767
O8 W2 O1 W1 -26(3) . .
O6 W2 O1 W1 -90.10(8) . .
O4 W2 O1 W1 90.33(8) . .
O2 W2 O1 W1 -0.35(7) . .
O7 W2 O1 W1 179.74(7) . .
Cs2 W2 O1 W1 102.919(9) 4_666 .
Cs1 W2 O1 W1 -143.385(12) . .
O8 W2 O1 W2 162(100) . 3_767
O6 W2 O1 W2 98(100) . 3_767
O4 W2 O1 W2 -82(100) . 3_767
O2 W2 O1 W2 -173(100) . 3_767
O7 W2 O1 W2 8(100) . 3_767
Cs2 W2 O1 W2 -69(100) 4_666 3_767
Cs1 W2 O1 W2 44(100) . 3_767
O8 W2 O1 Nb2 162(100) . 3_767
O6 W2 O1 Nb2 98(100) . 3_767
O4 W2 O1 Nb2 -82(100) . 3_767
O2 W2 O1 Nb2 -173(100) . 3_767
O7 W2 O1 Nb2 8(100) . 3_767
Cs2 W2 O1 Nb2 -69(100) 4_666 3_767
Cs1 W2 O1 Nb2 44(100) . 3_767
O5 W1 O2 W2 179.40(13) . .
O10 W1 O2 W2 -78.64(13) 3_767 .
O3 W1 O2 W2 77.22(13) . .
O7 W1 O2 W2 -1.9(3) 3_767 .
O1 W1 O2 W2 -0.46(10) . .
Nb3 W1 O2 W2 -46.13(10) 3_767 .
Cs1 W1 O2 W2 -129.67(10) 1_655 .
Cs2 W1 O2 W2 157.79(7) 4_766 .
O8 W2 O2 W1 179.77(13) . .
O6 W2 O2 W1 77.43(13) . .
O4 W2 O2 W1 -77.53(13) . .
O7 W2 O2 W1 0.7(3) . .
O1 W2 O2 W1 0.46(9) . .
Cs2 W2 O2 W1 -126.80(10) 4_666 .
Cs1 W2 O2 W1 154.49(6) . .
O5 W1 O3 W3 -179.54(13) . .
O10 W1 O3 W3 -0.9(3) 3_767 .
O2 W1 O3 W3 -78.10(13) . .
O7 W1 O3 W3 77.70(13) 3_767 .
O1 W1 O3 W3 0.00(10) . .
Nb3 W1 O3 W3 0.00(16) 3_767 .
Cs1 W1 O3 W3 172.83(3) 1_655 .
Cs2 W1 O3 W3 161.14(12) 4_766 .
O5 W1 O3 Cs1 -65.95(13) . 4_666
O10 W1 O3 Cs1 112.7(2) 3_767 4_666
O2 W1 O3 Cs1 35.49(11) . 4_666
O7 W1 O3 Cs1 -168.71(11) 3_767 4_666
O1 W1 O3 Cs1 113.59(9) . 4_666
Nb3 W1 O3 Cs1 113.59(8) 3_767 4_666
Cs1 W1 O3 Cs1 -73.59(18) 1_655 4_666
Cs2 W1 O3 Cs1 -85.27(8) 4_766 4_666
O9 W3 O3 W1 -176.42(13) . .
O4 W3 O3 W1 78.84(13) . .
O10 W3 O3 W1 -0.9(3) . .
O6 W3 O3 W1 -77.38(13) 3_767 .
O1 W3 O3 W1 0.00(10) . .
Nb1 W3 O3 W1 0.00(16) 3_767 .
Cs2 W3 O3 W1 -110.82(11) 3_667 .
Cs1 W3 O3 W1 126.67(15) 4_666 .
O9 W3 O3 Cs1 56.91(11) . 4_666
O4 W3 O3 Cs1 -47.83(8) . 4_666
O10 W3 O3 Cs1 -127.6(2) . 4_666
O6 W3 O3 Cs1 155.95(8) 3_767 4_666
O1 W3 O3 Cs1 -126.67(6) . 4_666
Nb1 W3 O3 Cs1 -126.67(4) 3_767 4_666
Cs2 W3 O3 Cs1 122.51(6) 3_667 4_666
O9 W3 O4 W2 179.58(13) . .
O10 W3 O4 W2 77.91(14) . .
O6 W3 O4 W2 -1.5(3) 3_767 .
O3 W3 O4 W2 -77.85(13) . .
O1 W3 O4 W2 -0.11(10) . .
Nb1 W3 O4 W2 45.81(11) 3_767 .
Cs2 W3 O4 W2 113.61(11) 3_667 .
Cs1 W3 O4 W2 -125.53(15) 4_666 .
O9 W3 O4 Cs2 21.4(2) . 4_666
O10 W3 O4 Cs2 -80.3(2) . 4_666
O6 W3 O4 Cs2 -159.69(19) 3_767 4_666
O3 W3 O4 Cs2 123.9(2) . 4_666
O1 W3 O4 Cs2 -158.3(2) . 4_666
Nb1 W3 O4 Cs2 -112.39(19) 3_767 4_666
Cs2 W3 O4 Cs2 -44.6(3) 3_667 4_666
Cs1 W3 O4 Cs2 76.27(18) 4_666 4_666
O9 W3 O4 Cs1 -54.89(11) . 4_666
O10 W3 O4 Cs1 -156.57(8) . 4_666
O6 W3 O4 Cs1 124.0(2) 3_767 4_666
O3 W3 O4 Cs1 47.67(8) . 4_666
O1 W3 O4 Cs1 125.42(6) . 4_666
Nb1 W3 O4 Cs1 171.34(6) 3_767 4_666
Cs2 W3 O4 Cs1 -120.86(8) 3_667 4_666
O8 W2 O4 W3 178.69(13) . .
O6 W2 O4 W3 -0.9(3) . .
O2 W2 O4 W3 77.53(14) . .
O7 W2 O4 W3 -77.31(14) . .
O1 W2 O4 W3 0.11(10) . .
Cs2 W2 O4 W3 -167.57(17) 4_666 .
Cs1 W2 O4 W3 -147.87(8) . .
O8 W2 O4 Cs2 -13.74(12) . 4_666
O6 W2 O4 Cs2 166.7(2) . 4_666
O2 W2 O4 Cs2 -114.89(9) . 4_666
O7 W2 O4 Cs2 90.26(9) . 4_666
O1 W2 O4 Cs2 167.68(7) . 4_666
Cs1 W2 O4 Cs2 19.70(10) . 4_666
O8 W2 O4 Cs1 66.07(13) . 4_666
O6 W2 O4 Cs1 -113.5(2) . 4_666
O2 W2 O4 Cs1 -35.09(11) . 4_666
O7 W2 O4 Cs1 170.07(11) . 4_666
O1 W2 O4 Cs1 -112.51(9) . 4_666
Cs2 W2 O4 Cs1 79.81(9) 4_666 4_666
Cs1 W2 O4 Cs1 99.51(9) . 4_666
O10 W1 O5 Cs2 134.49(18) 3_767 4_766
O2 W1 O5 Cs2 -135.68(18) . 4_766
O3 W1 O5 Cs2 -46.1(2) . 4_766
O7 W1 O5 Cs2 44.9(2) 3_767 4_766
O1 W1 O5 Cs2 -119(11) . 4_766
Nb3 W1 O5 Cs2 134.46(13) 3_767 4_766
Cs1 W1 O5 Cs2 129.2(2) 1_655 4_766
O10 W1 O5 Cs1 5.26(12) 3_767 1_655
O2 W1 O5 Cs1 95.09(11) . 1_655
O3 W1 O5 Cs1 -175.32(9) . 1_655
O7 W1 O5 Cs1 -84.36(11) 3_767 1_655
O1 W1 O5 Cs1 112(11) . 1_655
Nb3 W1 O5 Cs1 5.23(17) 3_767 1_655
Cs2 W1 O5 Cs1 -129.2(2) 4_766 1_655
O8 W2 O6 Nb3 -177.91(13) . 3_767
O4 W2 O6 Nb3 1.6(3) . 3_767
O2 W2 O6 Nb3 -77.01(14) . 3_767
O7 W2 O6 Nb3 77.99(13) . 3_767
O1 W2 O6 Nb3 0.67(10) . 3_767
Cs2 W2 O6 Nb3 158.86(5) 4_666 3_767
Cs1 W2 O6 Nb3 153.24(13) . 3_767
O8 W2 O6 W3 -177.91(13) . 3_767
O4 W2 O6 W3 1.6(3) . 3_767
O2 W2 O6 W3 -77.01(14) . 3_767
O7 W2 O6 W3 77.99(13) . 3_767
O1 W2 O6 W3 0.67(10) . 3_767
Cs2 W2 O6 W3 158.86(5) 4_666 3_767
Cs1 W2 O6 W3 153.24(13) . 3_767
O8 W2 O6 Cs2 -60.67(14) . 1_655
O4 W2 O6 Cs2 118.9(2) . 1_655
O2 W2 O6 Cs2 40.23(12) . 1_655
O7 W2 O6 Cs2 -164.77(12) . 1_655
O1 W2 O6 Cs2 117.90(11) . 1_655
Cs2 W2 O6 Cs2 -83.90(18) 4_666 1_655
Cs1 W2 O6 Cs2 -89.52(10) . 1_655
O8 W2 O7 Nb1 -178.96(13) . 3_767
O6 W2 O7 Nb1 -76.56(13) . 3_767
O4 W2 O7 Nb1 78.61(13) . 3_767
O2 W2 O7 Nb1 0.1(3) . 3_767
O1 W2 O7 Nb1 0.34(9) . 3_767
Cs2 W2 O7 Nb1 131.16(11) 4_666 3_767
Cs1 W2 O7 Nb1 -158.97(13) . 3_767
O8 W2 O7 W1 -178.96(13) . 3_767
O6 W2 O7 W1 -76.56(13) . 3_767
O4 W2 O7 W1 78.61(13) . 3_767
O2 W2 O7 W1 0.1(3) . 3_767
O1 W2 O7 W1 0.34(9) . 3_767
Cs2 W2 O7 W1 131.16(11) 4_666 3_767
Cs1 W2 O7 W1 -158.97(13) . 3_767
O6 W2 O8 Cs1 -55.56(15) . .
O4 W2 O8 Cs1 124.65(13) . .
O2 W2 O8 Cs1 -144.84(13) . .
O7 W2 O8 Cs1 34.76(16) . .
O1 W2 O8 Cs1 -119(3) . .
Cs2 W2 O8 Cs1 110.80(16) 4_666 .
O6 W2 O8 Cs2 -166.36(9) . 4_666
O4 W2 O8 Cs2 13.85(12) . 4_666
O2 W2 O8 Cs2 104.36(10) . 4_666
O7 W2 O8 Cs2 -76.04(10) . 4_666
O1 W2 O8 Cs2 130(3) . 4_666
Cs1 W2 O8 Cs2 -110.80(16) . 4_666
O14 Cs1 O8 W2 38.37(14) . .
O13 Cs1 O8 W2 -162.80(16) . .
O11 Cs1 O8 W2 7.7(2) . .
O12 Cs1 O8 W2 -23.82(14) . .
O5 Cs1 O8 W2 -104.24(15) 1_455 .
O10 Cs1 O8 W2 -71.08(16) 3_667 .
O3 Cs1 O8 W2 109.60(15) 4_565 .
O4 Cs1 O8 W2 126.54(13) 4_565 .
Na1 Cs1 O8 W2 11.54(15) 2_556 .
Nb3 Cs1 O8 W2 133.14(13) 4_565 .
W3 Cs1 O8 W2 133.14(13) 4_565 .
O14 Cs1 O8 Cs2 150.86(9) . 4_666
O13 Cs1 O8 Cs2 -50.30(8) . 4_666
O11 Cs1 O8 Cs2 120.22(9) . 4_666
O12 Cs1 O8 Cs2 88.67(8) . 4_666
O5 Cs1 O8 Cs2 8.25(7) 1_455 4_666
O10 Cs1 O8 Cs2 41.42(9) 3_667 4_666
O3 Cs1 O8 Cs2 -137.91(7) 4_565 4_666
O4 Cs1 O8 Cs2 -120.96(8) 4_565 4_666
Na1 Cs1 O8 Cs2 124.03(6) 2_556 4_666
Nb3 Cs1 O8 Cs2 -114.36(5) 4_565 4_666
W3 Cs1 O8 Cs2 -114.36(5) 4_565 4_666
O4 W3 O9 Cs2 -139.50(8) . 3_667
O10 W3 O9 Cs2 -48.20(9) . 3_667
O6 W3 O9 Cs2 40.94(9) 3_767 3_667
O3 W3 O9 Cs2 129.90(8) . 3_667
O1 W3 O9 Cs2 35.5(15) . 3_667
Nb1 W3 O9 Cs2 -45.90(13) 3_767 3_667
Cs1 W3 O9 Cs2 175.82(7) 4_666 3_667
O9 W3 O10 Nb1 176.94(14) . 3_767
O4 W3 O10 Nb1 -78.14(13) . 3_767
O6 W3 O10 Nb1 77.80(13) 3_767 3_767
O3 W3 O10 Nb1 1.4(3) . 3_767
O1 W3 O10 Nb1 0.50(10) . 3_767
Cs2 W3 O10 Nb1 127.05(14) 3_667 3_767
Cs1 W3 O10 Nb1 -106.70(11) 4_666 3_767
O9 W3 O10 W1 176.94(14) . 3_767
O4 W3 O10 W1 -78.14(13) . 3_767
O6 W3 O10 W1 77.80(13) 3_767 3_767
O3 W3 O10 W1 1.4(3) . 3_767
O1 W3 O10 W1 0.50(10) . 3_767
Nb1 W3 O10 W1 0.0 3_767 3_767
Cs2 W3 O10 W1 127.05(14) 3_667 3_767
Cs1 W3 O10 W1 -106.70(11) 4_666 3_767
O9 W3 O10 Cs1 -12.0(2) . 3_667
O4 W3 O10 Cs1 92.94(19) . 3_667
O6 W3 O10 Cs1 -111.1(2) 3_767 3_667
O3 W3 O10 Cs1 172.46(18) . 3_667
O1 W3 O10 Cs1 171.6(2) . 3_667
Nb1 W3 O10 Cs1 171.1(3) 3_767 3_667
Cs2 W3 O10 Cs1 -61.87(17) 3_667 3_667
Cs1 W3 O10 Cs1 64.4(2) 4_666 3_667
O9 W3 O10 Cs2 49.88(11) . 3_667
O4 W3 O10 Cs2 154.81(8) . 3_667
O6 W3 O10 Cs2 -49.25(8) 3_767 3_667
O3 W3 O10 Cs2 -125.7(2) . 3_667
O1 W3 O10 Cs2 -126.55(5) . 3_667
Nb1 W3 O10 Cs2 -127.05(14) 3_767 3_667
Cs1 W3 O10 Cs2 126.25(6) 4_666 3_667
O14 Cs1 O11 Na1 -25.38(9) . 2_556
O13 Cs1 O11 Na1 170.96(10) . 2_556
O8 Cs1 O11 Na1 6.22(15) . 2_556
O12 Cs1 O11 Na1 42.57(9) . 2_556
O5 Cs1 O11 Na1 103.49(10) 1_455 2_556
O10 Cs1 O11 Na1 109.94(10) 3_667 2_556
O3 Cs1 O11 Na1 -93.14(9) 4_565 2_556
O4 Cs1 O11 Na1 -134.93(10) 4_565 2_556
Nb3 Cs1 O11 Na1 -122.42(8) 4_565 2_556
W3 Cs1 O11 Na1 -122.42(8) 4_565 2_556
O14 Cs1 O11 Cs2 163.05(8) . .
O13 Cs1 O11 Cs2 -0.61(14) . .
O8 Cs1 O11 Cs2 -165.35(7) . .
O12 Cs1 O11 Cs2 -129.00(8) . .
O5 Cs1 O11 Cs2 -68.08(7) 1_455 .
O10 Cs1 O11 Cs2 -61.63(6) 3_667 .
O3 Cs1 O11 Cs2 95.29(5) 4_565 .
O4 Cs1 O11 Cs2 53.50(5) 4_565 .
Na1 Cs1 O11 Cs2 -171.57(11) 2_556 .
Nb3 Cs1 O11 Cs2 66.00(4) 4_565 .
W3 Cs1 O11 Cs2 66.00(4) 4_565 .
O5 Cs2 O11 Na1 167.3(4) 4_465 2_556
O6 Cs2 O11 Na1 75.6(4) 1_455 2_556
O12 Cs2 O11 Na1 -104.0(4) 2_546 2_556
O16 Cs2 O11 Na1 48.4(6) . 2_556
O4 Cs2 O11 Na1 -84.1(4) 4_565 2_556
O8 Cs2 O11 Na1 -143.7(4) 4_565 2_556
O10 Cs2 O11 Na1 38.6(4) 3_667 2_556
O15 Cs2 O11 Na1 -10.9(4) . 2_556
O9 Cs2 O11 Na1 102.5(4) 3_667 2_556
Na1 Cs2 O11 Na1 -47.4(4) . 2_556
W3 Cs2 O11 Na1 73.8(4) 3_667 2_556
O5 Cs2 O11 Cs1 -166.62(6) 4_465 .
O6 Cs2 O11 Cs1 101.66(6) 1_455 .
O12 Cs2 O11 Cs1 -77.94(9) 2_546 .
O16 Cs2 O11 Cs1 74.4(3) . .
O4 Cs2 O11 Cs1 -58.03(6) 4_565 .
O8 Cs2 O11 Cs1 -117.66(9) 4_565 .
O10 Cs2 O11 Cs1 64.65(6) 3_667 .
O15 Cs2 O11 Cs1 15.17(9) . .
O9 Cs2 O11 Cs1 128.60(10) 3_667 .
Na1 Cs2 O11 Cs1 -21.35(12) . .
W3 Cs2 O11 Cs1 99.88(5) 3_667 .
O14 Cs1 O12 Na1 39.87(8) . 2_556
O13 Cs1 O12 Na1 -176.44(10) . 2_556
O8 Cs1 O12 Na1 115.16(9) . 2_556
O11 Cs1 O12 Na1 -40.40(9) . 2_556
O5 Cs1 O12 Na1 -166.02(9) 1_455 2_556
O10 Cs1 O12 Na1 -113.91(10) 3_667 2_556
O3 Cs1 O12 Na1 31.13(12) 4_565 2_556
O4 Cs1 O12 Na1 -37.10(12) 4_565 2_556
Nb3 Cs1 O12 Na1 -2.81(17) 4_565 2_556
W3 Cs1 O12 Na1 -2.81(17) 4_565 2_556
O14 Cs1 O12 Cs2 93.8(4) . 2_556
O13 Cs1 O12 Cs2 -122.5(3) . 2_556
O8 Cs1 O12 Cs2 169.1(4) . 2_556
O11 Cs1 O12 Cs2 13.5(3) . 2_556
O5 Cs1 O12 Cs2 -112.1(4) 1_455 2_556
O10 Cs1 O12 Cs2 -60.0(3) 3_667 2_556
O3 Cs1 O12 Cs2 85.0(4) 4_565 2_556
O4 Cs1 O12 Cs2 16.8(4) 4_565 2_556
Na1 Cs1 O12 Cs2 53.9(3) 2_556 2_556
Nb3 Cs1 O12 Cs2 51.1(4) 4_565 2_556
W3 Cs1 O12 Cs2 51.1(4) 4_565 2_556
O13 Cs1 O14 Na1 -173.06(12) . 2_556
O8 Cs1 O14 Na1 -132.28(10) . 2_556
O11 Cs1 O14 Na1 25.50(9) . 2_556
O12 Cs1 O14 Na1 -42.21(9) . 2_556
O5 Cs1 O14 Na1 -78.09(12) 1_455 2_556
O10 Cs1 O14 Na1 -17.73(11) 3_667 2_556
O3 Cs1 O14 Na1 131.11(10) 4_565 2_556
O4 Cs1 O14 Na1 91.75(9) 4_565 2_556
Nb3 Cs1 O14 Na1 121.01(8) 4_565 2_556
W3 Cs1 O14 Na1 121.01(8) 4_565 2_556
O16 Na1 O15 Na1 107.78(13) . 3_557
O14 Na1 O15 Na1 32.9(6) 2_546 3_557
O11 Na1 O15 Na1 -84.12(11) 2_546 3_557
O12 Na1 O15 Na1 -167.92(12) 2_546 3_557
O15 Na1 O15 Na1 0.0 3_557 3_557
Cs2 Na1 O15 Na1 164.30(11) . 3_557
Cs1 Na1 O15 Na1 -109.39(14) 2_546 3_557
O16 Na1 O15 Cs2 -56.52(10) . .
O14 Na1 O15 Cs2 -131.4(6) 2_546 .
O11 Na1 O15 Cs2 111.59(10) 2_546 .
O12 Na1 O15 Cs2 27.78(10) 2_546 .
O15 Na1 O15 Cs2 -164.30(11) 3_557 .
Na1 Na1 O15 Cs2 -164.30(11) 3_557 .
Cs1 Na1 O15 Cs2 86.31(13) 2_546 .
O5 Cs2 O15 Na1 33.91(12) 4_465 .
O6 Cs2 O15 Na1 120.72(9) 1_455 .
O12 Cs2 O15 Na1 -21.14(8) 2_546 .
O16 Cs2 O15 Na1 46.75(10) . .
O4 Cs2 O15 Na1 -84.15(9) 4_565 .
O8 Cs2 O15 Na1 -88.21(12) 4_565 .
O10 Cs2 O15 Na1 170.13(10) 3_667 .
O9 Cs2 O15 Na1 156.43(8) 3_667 .
O11 Cs2 O15 Na1 -148.08(8) . .
W3 Cs2 O15 Na1 148.85(7) 3_667 .
O5 Cs2 O15 Na1 -24.6(4) 4_465 3_557
O6 Cs2 O15 Na1 62.2(4) 1_455 3_557
O12 Cs2 O15 Na1 -79.7(4) 2_546 3_557
O16 Cs2 O15 Na1 -11.8(3) . 3_557
O4 Cs2 O15 Na1 -142.7(4) 4_565 3_557
O8 Cs2 O15 Na1 -146.7(3) 4_565 3_557
O10 Cs2 O15 Na1 111.6(4) 3_667 3_557
O9 Cs2 O15 Na1 97.9(4) 3_667 3_557
O11 Cs2 O15 Na1 153.4(3) . 3_557
Na1 Cs2 O15 Na1 -58.5(4) . 3_557
W3 Cs2 O15 Na1 90.3(4) 3_667 3_557
O14 Na1 O16 Cs2 -131.77(10) 2_546 .
O11 Na1 O16 Cs2 12.0(5) 2_546 .
O15 Na1 O16 Cs2 60.71(10) . .
O12 Na1 O16 Cs2 -48.54(9) 2_546 .
O15 Na1 O16 Cs2 148.25(9) 3_557 .
Na1 Na1 O16 Cs2 105.05(8) 3_557 .
Cs1 Na1 O16 Cs2 -87.91(12) 2_546 .
O5 Cs2 O16 Na1 120.85(11) 4_465 .
O6 Cs2 O16 Na1 -143.47(10) 1_455 .
O12 Cs2 O16 Na1 41.27(9) 2_546 .
O4 Cs2 O16 Na1 12.11(12) 4_565 .
O8 Cs2 O16 Na1 80.65(14) 4_565 .
O10 Cs2 O16 Na1 -106.41(9) 3_667 .
O15 Cs2 O16 Na1 -48.26(9) . .
O9 Cs2 O16 Na1 -160.72(8) 3_667 .
O11 Cs2 O16 Na1 -115.1(3) . .
W3 Cs2 O16 Na1 -138.28(7) 3_667 .
